data_7243881
loop_
_publ_author_name
'Chen, Bo-Yi'
'Tsai, Min-Yem'
'Su, Yu-Chia'
'Lin, Po-Heng'
'Long, J\'er\^ome'

_publ_section_title
;
 Synthesis, structures and magnetic properties of dysprosium(iii)
 complexes based on amino-bis(benzotriazole phenolate) and
 nitrophenolates: influence over the slow relaxation of the magnetization
;
_journal_issue 47
_journal_name_full CrystEngComm
_journal_page_first 8343
_journal_page_last 8350
_journal_paper_doi 10.1039/D1CE00909E
_journal_volume 23
_journal_year 2021
_chemical_formula_moiety 'C40 H43 Dy N10 O9'
_chemical_formula_sum 'C40 H43 Dy N10 O9'
_chemical_formula_weight 970.34
_space_group_crystal_system monoclinic
_space_group_IT_number 14
_space_group_name_Hall '-P 2ybc'
_space_group_name_H-M_alt 'P 1 21/c 1'
_atom_sites_solution_hydrogens mixed
_audit_creation_date 2021-10-06
_audit_creation_method
;
Olex2 1.2-ac3
(compiled 2017.02.24 svn.r3390 for Rigaku Oxford Diffraction, GUI svn.r5318)
;
_audit_update_record
;
2021-10-06 deposited with the CCDC.	2021-10-07 downloaded from the CCDC.
;
_cell_angle_alpha 90
_cell_angle_beta 97.811(3)
_cell_angle_gamma 90
_cell_formula_units_Z 4
_cell_length_a 11.8504(4)
_cell_length_b 9.1104(3)
_cell_length_c 37.8203(11)
_cell_measurement_reflns_used 8894
_cell_measurement_temperature 293(2)
_cell_measurement_theta_max 26.66
_cell_measurement_theta_min 2.54
_cell_volume 4045.3(2)
_computing_cell_refinement 'SAINT V8.40A (?, 2016)'
_computing_data_reduction 'SAINT V8.40A (?, 2016)'
_computing_molecular_graphics 'Olex2 (Dolomanov et al., 2009)'
_computing_publication_material 'Olex2 (Dolomanov et al., 2009)'
_computing_structure_refinement 'XL (Sheldrick, 2008)'
_computing_structure_solution 'SHELXT 2018/2 (Sheldrick, 2018)'
_diffrn_ambient_temperature 293(2)
_diffrn_detector_area_resol_mean 8.3333
_diffrn_measured_fraction_theta_full 0.999
_diffrn_measured_fraction_theta_max 0.999
_diffrn_measurement_device_type 'Bruker APEX-II CCD'
_diffrn_measurement_method '\f and \w scans'
_diffrn_radiation_type MoK\a
_diffrn_radiation_wavelength 0.71073
_diffrn_reflns_av_R_equivalents 0.0388
_diffrn_reflns_av_unetI/netI 0.0509
_diffrn_reflns_Laue_measured_fraction_full 0.999
_diffrn_reflns_Laue_measured_fraction_max 0.999
_diffrn_reflns_limit_h_max 13
_diffrn_reflns_limit_h_min -14
_diffrn_reflns_limit_k_max 10
_diffrn_reflns_limit_k_min -10
_diffrn_reflns_limit_l_max 44
_diffrn_reflns_limit_l_min -40
_diffrn_reflns_number 19708
_diffrn_reflns_point_group_measured_fraction_full 0.999
_diffrn_reflns_point_group_measured_fraction_max 0.999
_diffrn_reflns_theta_full 24.996
_diffrn_reflns_theta_max 24.996
_diffrn_reflns_theta_min 2.767
_exptl_absorpt_coefficient_mu 1.916
_exptl_absorpt_correction_T_max 0.537
_exptl_absorpt_correction_T_min 0.531
_exptl_absorpt_correction_type multi-scan
_exptl_absorpt_process_details
;
SADABS-2016/2 (Bruker,2016/2) was used for absorption correction.
wR2(int) was 0.0653 before and 0.0509 after correction.
The Ratio of minimum to maximum transmission is 0.8591.
The \l/2 correction factor is Not present.
;
_exptl_crystal_colour yellow
_exptl_crystal_colour_primary yellow
_exptl_crystal_density_diffrn 1.593
_exptl_crystal_description cubic
_exptl_crystal_F_000 1964
_exptl_crystal_size_max 0.33
_exptl_crystal_size_mid 0.33
_exptl_crystal_size_min 0.33
_refine_diff_density_max 1.148
_refine_diff_density_min -2.026
_refine_diff_density_rms 0.097
_refine_ls_extinction_method none
_refine_ls_goodness_of_fit_ref 1.188
_refine_ls_hydrogen_treatment mixed
_refine_ls_matrix_type full
_refine_ls_number_parameters 553
_refine_ls_number_reflns 7113
_refine_ls_number_restraints 6
_refine_ls_restrained_S_all 1.188
_refine_ls_R_factor_all 0.0499
_refine_ls_R_factor_gt 0.0408
_refine_ls_shift/su_max 0.003
_refine_ls_shift/su_mean 0.000
_refine_ls_structure_factor_coef Fsqd
_refine_ls_weighting_details 'w=1/[\s^2^(Fo^2^)+(0.0117P)^2^+4.3586P] where P=(Fo^2^+2Fc^2^)/3'
_refine_ls_weighting_scheme calc
_refine_ls_wR_factor_gt 0.0650
_refine_ls_wR_factor_ref 0.0671
_reflns_Friedel_coverage 0.000
_reflns_number_gt 6314
_reflns_number_total 7113
_reflns_threshold_expression 'I > 2\s(I)'
_cod_data_source_file d1ce00909e2.cif
_cod_data_source_block yt-cn-193
_cod_depositor_comments
;
The following automatic conversions were performed:

data item '_exptl_absorpt_correction_type' value 'MULTI-SCAN' was
changed to 'multi-scan' in accordance with the
/home/data/users/saulius/crontab/automatic-downloads/rss-feeds/RSC/lib/dictionaries/cif_core.dic
dictionary named 'cif_core.dic' version 2.4.2 last updated on
2011-04-26.

Automatic conversion script
Id: cif_fix_values 7556 2019-12-06 15:28:31Z antanas 

 Adding full bibliography for 7243878--7243881.cif.
;
_cod_database_code 7243881
_shelx_shelxl_version_number 2018/3
_shelx_space_group_comment
;
The symmetry employed for this shelxl refinement is uniquely defined
by the following loop, which should always be used as a source of
symmetry information in preference to the above space-group names.
They are only intended as comments.
;
_olex2_refinement_description
;
1. Fixed Uiso
 At 1.2 times of:
  All C(H) groups, All C(H,H) groups
 At 1.5 times of:
  All C(H,H,H) groups, All O(H) groups
2. Restrained distances
 O9-H9
 0.85 with sigma of 0.01
 O8-H8
 0.85 with sigma of 0.01
 C40-H9
 1.870332 with sigma of 0.02
 Dy1-H9
 2.874792 with sigma of 0.02
 C39-H8
 1.891227 with sigma of 0.02
 Dy1-H8
 2.791812 with sigma of 0.02
3.a Secondary CH2 refined with riding coordinates:
 C7(H7A,H7B), C8(H8A,H8B), C17(H17A,H17B), C18(H18A,H18B)
3.b Aromatic/amide H refined with riding coordinates:
 C3(H3), C5(H5), C10(H10), C12(H12), C35(H35), C38(H38), C29(H29), C28(H28),
 C30(H30), C25(H25), C37(H37), C23(H23), C31(H31), C24(H24), C22(H22)
3.c Idealised Me refined as rotating group:
 C39(H39A,H39B,H39C), C19(H19A,H19B,H19C), C20(H20A,H20B,H20C), C16(H16A,H16B,
 H16C), C15(H15A,H15B,H15C), C40(H40A,H40B,H40C)
;
_olex2_submission_special_instructions 'No special instructions were received'

loop_
_space_group_symop_operation_xyz
'x, y, z'
'-x, y+1/2, -z+1/2'
'-x, -y, -z'
'x, -y-1/2, z-1/2'

loop_
_atom_site_label
_atom_site_type_symbol
_atom_site_fract_x
_atom_site_fract_y
_atom_site_fract_z
_atom_site_U_iso_or_equiv
_atom_site_adp_type
_atom_site_occupancy
_atom_site_site_symmetry_order
_atom_site_calc_flag
_atom_site_refinement_flags_posn
_atom_site_refinement_flags_adp
_atom_site_refinement_flags_occupancy
_atom_site_disorder_assembly
_atom_site_disorder_group
Dy1 Dy 0.56122(2) 0.27072(2) 0.62268(2) 0.01467(6) Uani 1 1 d D . . . .
O2 O 0.6145(2) 0.4197(3) 0.58189(7) 0.0168(7) Uani 1 1 d . . . . .
O1 O 0.3779(2) 0.2498(3) 0.62248(6) 0.0184(6) Uani 1 1 d . . . . .
O9 O 0.4898(3) 0.5004(3) 0.63950(9) 0.0253(8) Uani 1 1 d D . . . .
H9 H 0.4187(12) 0.502(2) 0.6412(12) 0.038 Uiso 1 1 d DR . . . .
O4 O 0.4957(3) 0.0079(4) 0.64846(9) 0.0318(8) Uani 1 1 d . . . . .
O8 O 0.7369(2) 0.3798(3) 0.64489(7) 0.0228(7) Uani 1 1 d D . . . .
H8 H 0.759(2) 0.438(4) 0.6298(6) 0.034 Uiso 1 1 d DR . . . .
O3 O 0.5771(2) 0.2423(4) 0.68364(7) 0.0263(7) Uani 1 1 d . . . . .
N7 N 0.8068(3) 0.5784(4) 0.56062(9) 0.0179(8) Uani 1 1 d . . . . .
N4 N 0.4884(3) 0.1459(4) 0.56133(8) 0.0143(8) Uani 1 1 d . . . . .
N6 N 0.8325(3) 0.5544(4) 0.59597(9) 0.0205(8) Uani 1 1 d . . . . .
N2 N 0.1833(3) 0.3808(4) 0.64055(9) 0.0181(8) Uani 1 1 d . . . . .
N9 N 0.4132(3) 0.0063(4) 0.66565(10) 0.0260(9) Uani 1 1 d . . . . .
N1 N 0.2618(3) 0.4819(4) 0.65194(9) 0.0190(8) Uani 1 1 d . . . . .
O5 O 0.3349(3) -0.0805(4) 0.65873(9) 0.0436(10) Uani 1 1 d . . . . .
N5 N 0.7001(3) 0.0647(4) 0.60981(9) 0.0216(9) Uani 1 1 d . . . . .
N8 N 0.8648(3) 0.6854(4) 0.54713(9) 0.0252(9) Uani 1 1 d . . . . .
C14 C 0.6367(4) 0.4166(4) 0.54867(10) 0.0155(9) Uani 1 1 d . . . . .
N3 N 0.1073(3) 0.3488(4) 0.66226(9) 0.0228(9) Uani 1 1 d . . . . .
C6 C 0.2782(4) 0.1547(4) 0.56863(10) 0.0148(9) Uani 1 1 d . . . . .
C7 C 0.3801(4) 0.0636(4) 0.56283(11) 0.0192(10) Uani 1 1 d . . . . .
H7A H 0.393316 -0.008051 0.581923 0.023 Uiso 1 1 calc R . . . .
H7B H 0.361733 0.009836 0.540651 0.023 Uiso 1 1 calc R . . . .
C3 C 0.0824(4) 0.2997(5) 0.58330(10) 0.0197(10) Uani 1 1 d . . . . .
H3 H 0.017071 0.346042 0.588844 0.024 Uiso 1 1 calc R . . . .
C5 C 0.1785(4) 0.1522(5) 0.54492(10) 0.0196(10) Uani 1 1 d . . . . .
H5 H 0.177660 0.100272 0.523716 0.024 Uiso 1 1 calc R . . . .
C2 C 0.1827(4) 0.3065(4) 0.60697(10) 0.0171(10) Uani 1 1 d . . . . .
C34 C 0.4110(4) 0.1091(5) 0.69481(11) 0.0204(10) Uani 1 1 d . . . . .
C9 C 0.5658(4) 0.3358(5) 0.52251(10) 0.0167(9) Uani 1 1 d . . . . .
C1 C 0.2834(3) 0.2391(5) 0.60036(10) 0.0168(9) Uani 1 1 d . . . . .
C8 C 0.4628(3) 0.2611(5) 0.53289(10) 0.0182(9) Uani 1 1 d . . . . .
H8A H 0.421210 0.215762 0.511836 0.022 Uiso 1 1 calc R . . . .
H8B H 0.413591 0.334713 0.541291 0.022 Uiso 1 1 calc R . . . .
C10 C 0.5897(4) 0.3297(5) 0.48757(10) 0.0195(10) Uani 1 1 d . . . . .
H10 H 0.540595 0.277471 0.470849 0.023 Uiso 1 1 calc R . . . .
C12 C 0.7524(4) 0.4805(5) 0.50173(11) 0.0193(10) Uani 1 1 d . . . . .
H12 H 0.814697 0.530340 0.495067 0.023 Uiso 1 1 calc R . . . .
C13 C 0.7301(4) 0.4899(4) 0.53696(10) 0.0170(9) Uani 1 1 d . . . . .
C17 C 0.5751(4) 0.0419(5) 0.55188(11) 0.0203(10) Uani 1 1 d . . . . .
H17A H 0.630362 0.095066 0.540105 0.024 Uiso 1 1 calc R . . . .
H17B H 0.538563 -0.029817 0.535142 0.024 Uiso 1 1 calc R . . . .
C11 C 0.6839(4) 0.3985(5) 0.47647(11) 0.0210(10) Uani 1 1 d . . . . .
C32 C 0.9142(4) 0.6553(5) 0.60596(11) 0.0201(10) Uani 1 1 d . . . . .
C33 C 0.4962(4) 0.2181(5) 0.70206(10) 0.0215(10) Uani 1 1 d . . . . .
C39 C 0.8170(4) 0.3775(6) 0.67624(12) 0.0416(15) Uani 1 1 d D . . . .
H39A H 0.887586 0.337324 0.670896 0.062 Uiso 1 1 calc GR . . . .
H39B H 0.788271 0.317972 0.693979 0.062 Uiso 1 1 calc GR . . . .
H39C H 0.829312 0.475709 0.685138 0.062 Uiso 1 1 calc GR . . . .
O7 O 0.2255(3) 0.2405(5) 0.79185(9) 0.0598(12) Uani 1 1 d . . . . .
C26 C 0.2347(4) 0.5196(5) 0.68426(11) 0.0216(10) Uani 1 1 d . . . . .
C4 C 0.0795(3) 0.2235(5) 0.55124(10) 0.0200(9) Uani 1 1 d . . . . .
C35 C 0.3213(4) 0.0947(5) 0.71475(12) 0.0267(11) Uani 1 1 d . . . . .
H35 H 0.265369 0.024016 0.708811 0.032 Uiso 1 1 calc R . . . .
C19 C 0.7480(4) -0.0179(5) 0.64221(12) 0.0330(12) Uani 1 1 d . . . . .
H19A H 0.788414 0.048239 0.659176 0.050 Uiso 1 1 calc GR . . . .
H19B H 0.799220 -0.091953 0.635835 0.050 Uiso 1 1 calc GR . . . .
H19C H 0.687206 -0.063602 0.652569 0.050 Uiso 1 1 calc GR . . . .
C20 C 0.7982(4) 0.1288(5) 0.59389(13) 0.0297(12) Uani 1 1 d . . . . .
H20A H 0.769942 0.191655 0.574308 0.045 Uiso 1 1 calc GR . . . .
H20B H 0.842337 0.051004 0.585464 0.045 Uiso 1 1 calc GR . . . .
H20C H 0.845329 0.184638 0.611689 0.045 Uiso 1 1 calc GR . . . .
C27 C 0.9346(4) 0.7355(5) 0.57584(11) 0.0227(10) Uani 1 1 d . . . . .
N10 N 0.2215(4) 0.1707(6) 0.76381(12) 0.0474(13) Uani 1 1 d . . . . .
O6 O 0.1424(3) 0.0913(6) 0.75163(11) 0.0639(14) Uani 1 1 d . . . . .
C18 C 0.6370(4) -0.0379(5) 0.58430(11) 0.0243(11) Uani 1 1 d . . . . .
H18A H 0.581952 -0.091360 0.596122 0.029 Uiso 1 1 calc R . . . .
H18B H 0.689628 -0.108534 0.576488 0.029 Uiso 1 1 calc R . . . .
C38 C 0.4853(4) 0.3085(5) 0.73247(11) 0.0278(11) Uani 1 1 d . . . . .
H38 H 0.539703 0.380741 0.738848 0.033 Uiso 1 1 calc R . . . .
C21 C 0.1393(4) 0.4374(5) 0.69055(11) 0.0246(11) Uani 1 1 d . . . . .
C16 C 0.7090(4) 0.3849(5) 0.43854(11) 0.0321(12) Uani 1 1 d . . . . .
H16A H 0.711522 0.283023 0.432211 0.048 Uiso 1 1 calc GR . . . .
H16B H 0.781100 0.429785 0.436520 0.048 Uiso 1 1 calc GR . . . .
H16C H 0.650232 0.433238 0.422759 0.048 Uiso 1 1 calc GR . . . .
C15 C -0.0265(4) 0.2204(6) 0.52415(11) 0.0297(11) Uani 1 1 d . . . . .
H15A H -0.087175 0.269941 0.533677 0.045 Uiso 1 1 calc GR . . . .
H15B H -0.048004 0.120429 0.518817 0.045 Uiso 1 1 calc GR . . . .
H15C H -0.011577 0.268903 0.502730 0.045 Uiso 1 1 calc GR . . . .
C36 C 0.3165(4) 0.1859(6) 0.74320(11) 0.0293(12) Uani 1 1 d . . . . .
C29 C 1.0744(4) 0.8763(5) 0.61114(13) 0.0307(12) Uani 1 1 d . . . . .
H29 H 1.129464 0.949621 0.613624 0.037 Uiso 1 1 calc R . . . .
C28 C 1.0167(4) 0.8491(5) 0.57846(12) 0.0288(11) Uani 1 1 d . . . . .
H28 H 1.030488 0.902682 0.558555 0.035 Uiso 1 1 calc R . . . .
C30 C 1.0533(4) 0.7963(5) 0.64185(13) 0.0321(12) Uani 1 1 d . . . . .
H30 H 1.094934 0.818898 0.663818 0.039 Uiso 1 1 calc R . . . .
C40 C 0.5353(5) 0.6409(6) 0.64404(17) 0.0537(17) Uani 1 1 d D . . . .
H40A H 0.599858 0.649259 0.631353 0.080 Uiso 1 1 calc GR . . . .
H40B H 0.558756 0.658788 0.668974 0.080 Uiso 1 1 calc GR . . . .
H40C H 0.478652 0.711652 0.634942 0.080 Uiso 1 1 calc GR . . . .
C25 C 0.2853(4) 0.6215(6) 0.70924(12) 0.0314(12) Uani 1 1 d . . . . .
H25 H 0.348162 0.676365 0.704891 0.038 Uiso 1 1 calc R . . . .
C37 C 0.3984(4) 0.2928(6) 0.75240(11) 0.0307(12) Uani 1 1 d . . . . .
H37 H 0.394118 0.353365 0.771982 0.037 Uiso 1 1 calc R . . . .
C23 C 0.1426(5) 0.5543(7) 0.74620(13) 0.0436(15) Uani 1 1 d . . . . .
H23 H 0.112637 0.568867 0.767424 0.052 Uiso 1 1 calc R . . . .
C31 C 0.9742(4) 0.6878(5) 0.64002(12) 0.0283(11) Uani 1 1 d . . . . .
H31 H 0.960031 0.636945 0.660283 0.034 Uiso 1 1 calc R . . . .
C24 C 0.2394(4) 0.6376(6) 0.74013(12) 0.0385(14) Uani 1 1 d . . . . .
H24 H 0.271599 0.703635 0.757356 0.046 Uiso 1 1 calc R . . . .
C22 C 0.0917(4) 0.4549(6) 0.72273(11) 0.0359(14) Uani 1 1 d . . . . .
H22 H 0.028861 0.400925 0.727428 0.043 Uiso 1 1 calc R . . . .

loop_
_atom_site_aniso_label
_atom_site_aniso_U_11
_atom_site_aniso_U_22
_atom_site_aniso_U_33
_atom_site_aniso_U_23
_atom_site_aniso_U_13
_atom_site_aniso_U_12
Dy1 0.01239(11) 0.01521(10) 0.01726(10) 0.00096(9) 0.00508(7) -0.00010(10)
O2 0.0165(17) 0.0209(16) 0.0145(15) -0.0008(12) 0.0071(13) -0.0033(14)
O1 0.0123(14) 0.0221(17) 0.0215(14) -0.0023(13) 0.0047(12) -0.0030(14)
O9 0.0216(19) 0.0144(16) 0.042(2) -0.0039(13) 0.0139(17) -0.0027(15)
O4 0.027(2) 0.031(2) 0.039(2) -0.0063(15) 0.0123(17) 0.0057(17)
O8 0.0135(17) 0.0341(19) 0.0207(16) 0.0082(13) 0.0015(14) -0.0073(15)
O3 0.0174(16) 0.043(2) 0.0190(14) 0.0069(15) 0.0041(13) -0.0076(17)
N7 0.013(2) 0.0181(19) 0.024(2) 0.0036(15) 0.0078(16) 0.0013(17)
N4 0.0127(19) 0.0117(18) 0.0202(18) 0.0014(14) 0.0084(15) 0.0005(16)
N6 0.020(2) 0.022(2) 0.020(2) 0.0027(15) 0.0026(17) -0.0009(18)
N2 0.014(2) 0.023(2) 0.0185(19) -0.0013(15) 0.0058(16) 0.0014(17)
N9 0.024(2) 0.024(2) 0.029(2) 0.0069(17) 0.000(2) 0.001(2)
N1 0.012(2) 0.020(2) 0.026(2) -0.0055(15) 0.0048(17) -0.0021(17)
O5 0.039(2) 0.039(2) 0.053(2) -0.0094(18) 0.0112(19) -0.020(2)
N5 0.020(2) 0.021(2) 0.025(2) 0.0064(16) 0.0076(17) 0.0028(18)
N8 0.029(2) 0.021(2) 0.028(2) 0.0036(16) 0.0102(18) -0.0085(19)
C14 0.016(2) 0.013(2) 0.018(2) 0.0021(17) 0.0023(19) 0.0042(19)
N3 0.010(2) 0.037(2) 0.023(2) -0.0021(17) 0.0063(17) -0.0017(18)
C6 0.014(2) 0.014(2) 0.017(2) -0.0001(16) 0.0044(19) -0.0039(19)
C7 0.023(3) 0.014(2) 0.023(2) -0.0039(17) 0.009(2) -0.006(2)
C3 0.011(2) 0.025(3) 0.025(2) 0.0022(19) 0.0087(19) -0.002(2)
C5 0.022(3) 0.022(2) 0.016(2) -0.0004(17) 0.005(2) -0.007(2)
C2 0.020(2) 0.017(2) 0.015(2) -0.0018(17) 0.0074(19) -0.003(2)
C34 0.015(2) 0.027(3) 0.019(2) 0.0036(18) 0.004(2) 0.001(2)
C9 0.017(2) 0.014(2) 0.019(2) -0.0002(17) 0.0034(19) 0.005(2)
C1 0.016(2) 0.014(2) 0.021(2) 0.0025(17) 0.0041(18) -0.002(2)
C8 0.018(2) 0.017(2) 0.021(2) -0.0004(18) 0.0068(18) -0.001(2)
C10 0.026(3) 0.015(2) 0.017(2) -0.0009(17) 0.003(2) 0.002(2)
C12 0.019(3) 0.019(2) 0.022(2) 0.0074(18) 0.008(2) 0.003(2)
C13 0.017(2) 0.015(2) 0.019(2) 0.0047(17) 0.0033(19) 0.001(2)
C17 0.019(3) 0.017(2) 0.028(3) -0.0023(18) 0.012(2) 0.001(2)
C11 0.030(3) 0.017(2) 0.017(2) 0.0071(18) 0.008(2) 0.006(2)
C32 0.011(2) 0.018(2) 0.030(3) 0.0057(19) 0.002(2) 0.002(2)
C33 0.017(2) 0.029(2) 0.018(2) 0.0073(19) -0.0005(18) 0.001(2)
C39 0.031(3) 0.067(4) 0.026(3) 0.011(3) -0.001(2) -0.014(3)
O7 0.058(3) 0.086(3) 0.043(2) 0.002(2) 0.031(2) 0.016(3)
C26 0.015(2) 0.035(3) 0.015(2) -0.0020(19) 0.0021(19) 0.007(2)
C4 0.015(2) 0.026(2) 0.020(2) 0.0029(19) 0.0059(18) -0.005(2)
C35 0.016(3) 0.032(3) 0.032(3) 0.010(2) 0.004(2) -0.003(2)
C19 0.027(3) 0.032(3) 0.041(3) 0.011(2) 0.008(2) 0.011(3)
C20 0.014(3) 0.032(3) 0.046(3) 0.004(2) 0.014(2) 0.006(2)
C27 0.017(2) 0.021(2) 0.032(2) 0.001(2) 0.010(2) 0.001(2)
N10 0.029(3) 0.072(4) 0.045(3) 0.011(3) 0.017(2) 0.004(3)
O6 0.028(2) 0.110(4) 0.057(3) 0.016(3) 0.019(2) -0.013(3)
C18 0.024(3) 0.018(2) 0.035(3) 0.000(2) 0.015(2) 0.008(2)
C38 0.025(3) 0.033(3) 0.025(2) 0.002(2) -0.001(2) -0.006(2)
C21 0.015(3) 0.041(3) 0.018(2) -0.002(2) 0.003(2) 0.011(2)
C16 0.041(3) 0.036(3) 0.023(2) 0.003(2) 0.016(2) -0.006(3)
C15 0.020(2) 0.043(3) 0.026(2) 0.001(2) 0.002(2) -0.001(3)
C36 0.022(3) 0.044(3) 0.025(2) 0.011(2) 0.013(2) 0.007(3)
C29 0.017(3) 0.023(3) 0.052(3) 0.001(2) 0.002(2) -0.007(2)
C28 0.024(3) 0.028(3) 0.036(3) 0.002(2) 0.011(2) -0.004(2)
C30 0.021(3) 0.032(3) 0.040(3) 0.003(2) -0.010(2) -0.001(2)
C40 0.038(4) 0.025(3) 0.102(5) -0.022(3) 0.023(3) -0.007(3)
C25 0.021(3) 0.039(3) 0.035(3) -0.009(2) 0.006(2) 0.004(2)
C37 0.028(3) 0.045(3) 0.020(2) 0.005(2) 0.006(2) 0.002(3)
C23 0.033(3) 0.078(4) 0.022(3) -0.014(3) 0.009(2) 0.011(3)
C31 0.022(3) 0.025(3) 0.035(3) 0.011(2) -0.006(2) -0.001(2)
C24 0.029(3) 0.058(4) 0.027(3) -0.019(2) -0.004(2) 0.007(3)
C22 0.017(3) 0.072(4) 0.020(3) -0.002(2) 0.006(2) 0.006(3)

loop_
_atom_type_symbol
_atom_type_description
_atom_type_scat_dispersion_real
_atom_type_scat_dispersion_imag
_atom_type_scat_source
C C 0.0033 0.0016 'International Tables Vol C Tables 4.2.6.8 and 6.1.1.4'
H H 0.0000 0.0000 'International Tables Vol C Tables 4.2.6.8 and 6.1.1.4'
Dy Dy -0.1892 4.4098 'International Tables Vol C Tables 4.2.6.8 and 6.1.1.4'
N N 0.0061 0.0033 'International Tables Vol C Tables 4.2.6.8 and 6.1.1.4'
O O 0.0106 0.0060 'International Tables Vol C Tables 4.2.6.8 and 6.1.1.4'

loop_
_geom_angle_atom_site_label_1
_geom_angle_atom_site_label_2
_geom_angle_atom_site_label_3
_geom_angle
_geom_angle_site_symmetry_1
_geom_angle_site_symmetry_3
_geom_angle_publ_flag
O2 Dy1 O9 78.00(10) . . ?
O2 Dy1 O4 155.17(10) . . ?
O2 Dy1 O8 70.57(10) . . ?
O2 Dy1 O3 140.88(11) . . ?
O2 Dy1 N4 74.92(10) . . ?
O2 Dy1 N5 93.71(11) . . ?
O1 Dy1 O2 115.50(10) . . ?
O1 Dy1 O9 71.75(11) . . ?
O1 Dy1 O4 66.05(10) . . ?
O1 Dy1 O8 150.47(10) . . ?
O1 Dy1 O3 86.51(9) . . ?
O1 Dy1 N4 75.58(10) . . ?
O1 Dy1 N5 126.55(11) . . ?
O9 Dy1 O4 123.12(9) . . ?
O9 Dy1 N4 122.17(11) . . ?
O9 Dy1 N5 161.55(12) . . ?
O8 Dy1 O9 82.13(11) . . ?
O8 Dy1 O4 121.43(10) . . ?
O8 Dy1 N4 131.82(10) . . ?
O8 Dy1 N5 79.56(12) . . ?
O3 Dy1 O9 79.30(12) . . ?
O3 Dy1 O4 62.18(11) . . ?
O3 Dy1 O8 75.09(10) . . ?
O3 Dy1 N4 144.05(11) . . ?
O3 Dy1 N5 98.02(11) . . ?
N4 Dy1 O4 81.99(10) . . ?
N5 Dy1 O4 69.55(11) . . ?
N5 Dy1 N4 70.12(11) . . ?
C14 O2 Dy1 139.9(3) . . ?
C1 O1 Dy1 140.9(2) . . ?
C40 O9 Dy1 134.2(3) . . ?
N9 O4 Dy1 118.5(3) . . ?
C39 O8 Dy1 138.8(3) . . ?
C33 O3 Dy1 126.9(2) . . ?
N6 N7 C13 124.5(3) . . ?
N8 N7 N6 116.0(3) . . ?
N8 N7 C13 119.2(3) . . ?
C7 N4 Dy1 111.4(2) . . ?
C7 N4 C8 106.7(3) . . ?
C8 N4 Dy1 109.9(2) . . ?
C17 N4 Dy1 109.6(2) . . ?
C17 N4 C7 108.5(3) . . ?
C17 N4 C8 110.7(3) . . ?
N7 N6 C32 102.9(3) . . ?
N1 N2 C2 121.9(3) . . ?
N3 N2 N1 116.8(3) . . ?
N3 N2 C2 121.3(3) . . ?
O4 N9 C34 119.1(4) . . ?
O5 N9 O4 121.6(4) . . ?
O5 N9 C34 119.3(4) . . ?
N2 N1 C26 103.1(3) . . ?
C19 N5 Dy1 113.3(3) . . ?
C19 N5 C20 107.4(4) . . ?
C20 N5 Dy1 110.0(3) . . ?
C18 N5 Dy1 107.7(3) . . ?
C18 N5 C19 108.8(4) . . ?
C18 N5 C20 109.7(3) . . ?
N7 N8 C27 103.3(3) . . ?
O2 C14 C9 120.1(4) . . ?
O2 C14 C13 123.7(4) . . ?
C13 C14 C9 116.3(3) . . ?
N2 N3 C21 102.5(4) . . ?
C5 C6 C7 121.9(4) . . ?
C5 C6 C1 119.5(4) . . ?
C1 C6 C7 118.6(4) . . ?
N4 C7 C6 116.0(3) . . ?
C2 C3 C4 120.0(4) . . ?
C6 C5 C4 123.2(4) . . ?
C3 C2 N2 119.4(4) . . ?
C3 C2 C1 122.9(4) . . ?
C1 C2 N2 117.7(4) . . ?
C33 C34 N9 120.9(4) . . ?
C35 C34 N9 116.5(4) . . ?
C35 C34 C33 122.5(4) . . ?
C14 C9 C8 118.8(3) . . ?
C10 C9 C14 120.5(4) . . ?
C10 C9 C8 120.7(4) . . ?
O1 C1 C6 121.1(4) . . ?
O1 C1 C2 122.1(3) . . ?
C2 C1 C6 116.8(4) . . ?
C9 C8 N4 114.4(3) . . ?
C9 C10 C11 122.9(4) . . ?
C11 C12 C13 121.5(4) . . ?
C14 C13 N7 121.8(3) . . ?
C12 C13 N7 116.4(4) . . ?
C12 C13 C14 121.8(4) . . ?
N4 C17 C18 112.7(3) . . ?
C10 C11 C16 121.3(4) . . ?
C12 C11 C10 116.9(4) . . ?
C12 C11 C16 121.8(4) . . ?
N6 C32 C27 108.9(4) . . ?
N6 C32 C31 130.5(4) . . ?
C27 C32 C31 120.6(4) . . ?
O3 C33 C34 125.7(4) . . ?
O3 C33 C38 119.6(4) . . ?
C34 C33 C38 114.7(4) . . ?
N1 C26 C21 108.3(4) . . ?
N1 C26 C25 130.4(4) . . ?
C25 C26 C21 121.4(4) . . ?
C3 C4 C15 121.3(4) . . ?
C5 C4 C3 117.4(4) . . ?
C5 C4 C15 121.2(4) . . ?
C36 C35 C34 119.2(5) . . ?
N8 C27 C32 108.8(4) . . ?
N8 C27 C28 130.0(4) . . ?
C32 C27 C28 121.2(4) . . ?
O7 N10 C36 117.9(5) . . ?
O6 N10 O7 124.6(5) . . ?
O6 N10 C36 117.5(5) . . ?
N5 C18 C17 111.7(4) . . ?
C37 C38 C33 122.7(4) . . ?
N3 C21 C26 109.3(4) . . ?
N3 C21 C22 130.1(5) . . ?
C26 C21 C22 120.6(4) . . ?
C35 C36 N10 118.7(5) . . ?
C35 C36 C37 121.5(4) . . ?
C37 C36 N10 119.8(4) . . ?
C28 C29 C30 122.0(5) . . ?
C29 C28 C27 117.1(4) . . ?
C31 C30 C29 121.9(4) . . ?
C24 C25 C26 117.8(5) . . ?
C38 C37 C36 119.4(4) . . ?
C22 C23 C24 123.3(4) . . ?
C30 C31 C32 117.2(4) . . ?
C25 C24 C23 120.5(5) . . ?
C23 C22 C21 116.5(5) . . ?

loop_
_geom_bond_atom_site_label_1
_geom_bond_atom_site_label_2
_geom_bond_distance
_geom_bond_site_symmetry_2
_geom_bond_publ_flag
Dy1 O2 2.210(3) . ?
Dy1 O1 2.180(3) . ?
Dy1 O9 2.376(3) . ?
Dy1 O4 2.737(3) . ?
Dy1 O8 2.356(3) . ?
Dy1 O3 2.302(2) . ?
Dy1 N4 2.623(3) . ?
Dy1 N5 2.585(4) . ?
O2 C14 1.318(4) . ?
O1 C1 1.308(4) . ?
O9 C40 1.390(6) . ?
O4 N9 1.246(5) . ?
O8 C39 1.414(5) . ?
O3 C33 1.278(5) . ?
N7 N6 1.348(4) . ?
N7 N8 1.334(5) . ?
N7 C13 1.434(5) . ?
N4 C7 1.494(5) . ?
N4 C8 1.504(5) . ?
N4 C17 1.476(5) . ?
N6 C32 1.351(5) . ?
N2 N1 1.338(5) . ?
N2 N3 1.331(5) . ?
N2 C2 1.438(5) . ?
N9 O5 1.220(5) . ?
N9 C34 1.449(6) . ?
N1 C26 1.349(5) . ?
N5 C19 1.484(5) . ?
N5 C20 1.499(5) . ?
N5 C18 1.473(6) . ?
N8 C27 1.352(5) . ?
C14 C9 1.415(6) . ?
C14 C13 1.415(6) . ?
N3 C21 1.353(6) . ?
C6 C7 1.506(6) . ?
C6 C5 1.383(6) . ?
C6 C1 1.419(5) . ?
C3 C2 1.389(6) . ?
C3 C4 1.393(6) . ?
C5 C4 1.390(6) . ?
C2 C1 1.394(6) . ?
C34 C33 1.416(6) . ?
C34 C35 1.390(6) . ?
C9 C8 1.495(6) . ?
C9 C10 1.390(5) . ?
C10 C11 1.394(6) . ?
C12 C13 1.395(5) . ?
C12 C11 1.386(6) . ?
C17 C18 1.525(6) . ?
C11 C16 1.509(5) . ?
C32 C27 1.402(6) . ?
C32 C31 1.416(6) . ?
C33 C38 1.435(6) . ?
O7 N10 1.232(6) . ?
C26 C21 1.403(6) . ?
C26 C25 1.400(6) . ?
C4 C15 1.509(5) . ?
C35 C36 1.367(6) . ?
C27 C28 1.415(6) . ?
N10 O6 1.224(6) . ?
N10 C36 1.460(6) . ?
C38 C37 1.364(6) . ?
C21 C22 1.418(6) . ?
C36 C37 1.386(7) . ?
C29 C28 1.351(6) . ?
C29 C30 1.422(6) . ?
C30 C31 1.358(6) . ?
C25 C24 1.362(6) . ?
C23 C24 1.420(7) . ?
C23 C22 1.351(7) . ?
